data_7249848
loop_
_publ_author_name
'Cai, Jinxiong'
'Xia, Yingqi'
'Zhang, Hui'
'Su, Dongshuai'
'Lai, Qi'
'Yin, Ping'
'Pang, Siping'

_publ_section_title
;
 Dinitramide salts based on nitropyrazole-diaminotriazole hybrid: novel
 ionic energetic materials with high-energy and low-sensitivity.
;
_journal_name_full 'Physical chemistry chemical physics : PCCP'
_journal_paper_doi 10.1039/d4cp03051f
_journal_year 2025
_chemical_formula_sum 'C5 H7 Cl N8 O6'
_chemical_formula_weight 310.64
_space_group_crystal_system triclinic
_space_group_IT_number 2
_space_group_name_Hall '-P 1'
_space_group_name_H-M_alt 'P -1'
_atom_sites_solution_hydrogens mixed
_audit_creation_method SHELXL-2014/7
_audit_update_record
;
2023-11-13 deposited with the CCDC.	2025-01-24 downloaded from the CCDC.
;
_cell_angle_alpha 87.914(2)
_cell_angle_beta 85.143(2)
_cell_angle_gamma 83.423(2)
_cell_formula_units_Z 2
_cell_length_a 6.4651(6)
_cell_length_b 7.9210(8)
_cell_length_c 11.0538(10)
_cell_measurement_reflns_used 1991
_cell_measurement_temperature 296(2)
_cell_measurement_theta_max 22.00
_cell_measurement_theta_min 3.14
_cell_volume 560.12(9)
_computing_structure_refinement 'SHELXL-2014/7 (Sheldrick, 2014)'
_diffrn_ambient_temperature 296(2)
_diffrn_measured_fraction_theta_full 0.992
_diffrn_measured_fraction_theta_max 0.992
_diffrn_measurement_device_type CCD
_diffrn_radiation_type MoK\a
_diffrn_radiation_wavelength 0.71073
_diffrn_reflns_av_R_equivalents 0.0757
_diffrn_reflns_av_unetI/netI 0.0718
_diffrn_reflns_Laue_measured_fraction_full 0.992
_diffrn_reflns_Laue_measured_fraction_max 0.992
_diffrn_reflns_limit_h_max 7
_diffrn_reflns_limit_h_min -7
_diffrn_reflns_limit_k_max 9
_diffrn_reflns_limit_k_min -9
_diffrn_reflns_limit_l_max 12
_diffrn_reflns_limit_l_min -13
_diffrn_reflns_number 9523
_diffrn_reflns_point_group_measured_fraction_full 0.992
_diffrn_reflns_point_group_measured_fraction_max 0.992
_diffrn_reflns_theta_full 25.042
_diffrn_reflns_theta_max 25.042
_diffrn_reflns_theta_min 1.850
_exptl_absorpt_coefficient_mu 0.390
_exptl_absorpt_correction_type multi-scan
_exptl_absorpt_process_details sadabs
_exptl_crystal_colour yellow
_exptl_crystal_density_diffrn 1.842
_exptl_crystal_description Block
_exptl_crystal_F_000 316
_exptl_crystal_size_max 0.120
_exptl_crystal_size_mid 0.100
_exptl_crystal_size_min 0.080
_exptl_transmission_factor_max 0.864
_exptl_transmission_factor_min 0.864
_refine_diff_density_max 0.275
_refine_diff_density_min -0.347
_refine_diff_density_rms 0.068
_refine_ls_extinction_method none
_refine_ls_goodness_of_fit_ref 1.065
_refine_ls_hydrogen_treatment mixed
_refine_ls_matrix_type full
_refine_ls_number_parameters 187
_refine_ls_number_reflns 1975
_refine_ls_number_restraints 2
_refine_ls_restrained_S_all 1.064
_refine_ls_R_factor_all 0.0945
_refine_ls_R_factor_gt 0.0506
_refine_ls_shift/su_max 0.000
_refine_ls_shift/su_mean 0.000
_refine_ls_structure_factor_coef Fsqd
_refine_ls_weighting_details 'w=1/[\s^2^(Fo^2^)+(0.0358P)^2^+0.3351P] where P=(Fo^2^+2Fc^2^)/3'
_refine_ls_weighting_scheme calc
_refine_ls_wR_factor_gt 0.0922
_refine_ls_wR_factor_ref 0.1110
_reflns_Friedel_coverage 0.000
_reflns_number_gt 1300
_reflns_number_total 1975
_reflns_threshold_expression 'I > 2\s(I)'
_cod_data_source_file d4cp03051f2.cif
_cod_data_source_block 1_a
_cod_database_code 7249848
_shelx_shelxl_version_number 2014/7
_shelx_space_group_comment
;
The symmetry employed for this shelxl refinement is uniquely defined
by the following loop, which should always be used as a source of
symmetry information in preference to the above space-group names.
They are only intended as comments.
;
_shelx_estimated_absorpt_t_min 0.955
_shelx_estimated_absorpt_t_max 0.969

loop_
_space_group_symop_operation_xyz
'x, y, z'
'-x, -y, -z'

loop_
_atom_site_label
_atom_site_type_symbol
_atom_site_fract_x
_atom_site_fract_y
_atom_site_fract_z
_atom_site_U_iso_or_equiv
_atom_site_adp_type
_atom_site_occupancy
_atom_site_site_symmetry_order
_atom_site_calc_flag
_atom_site_refinement_flags_posn
_atom_site_refinement_flags_adp
_atom_site_refinement_flags_occupancy
_atom_site_disorder_assembly
_atom_site_disorder_group
C1 C 0.6908(5) 0.5427(4) 0.8833(3) 0.0310(8) Uani 1 1 d . . . . .
C2 C 0.6404(5) 0.6776(4) 0.8028(3) 0.0293(8) Uani 1 1 d . . . . .
C3 C 0.6929(5) 0.8157(5) 0.8594(3) 0.0369(9) Uani 1 1 d . . . . .
H3 H 0.6798 0.9279 0.8307 0.044 Uiso 1 1 calc R U . . .
C4 C 0.5508(5) 0.6824(4) 0.6863(3) 0.0288(8) Uani 1 1 d . . . . .
N6 N 0.4901(4) 0.7248(4) 0.5021(2) 0.0385(8) Uani 1 1 d . . . . .
H6 H 0.5103 0.7458 0.4254 0.046 Uiso 1 1 calc R U . . .
C6 C 0.3090(5) 0.6919(4) 0.5570(3) 0.0301(8) Uani 1 1 d . . . . .
Cl1 Cl 0.85017(14) 0.91231(11) 0.26418(8) 0.0372(3) Uani 1 1 d . . . . .
N1 N 0.7671(4) 0.5889(4) 0.9830(3) 0.0376(7) Uani 1 1 d . . . . .
N2 N 0.7670(4) 0.7571(4) 0.9645(3) 0.0419(8) Uani 1 1 d . . . . .
H2 H 0.8106 0.8217 1.0155 0.050 Uiso 1 1 calc R U . . .
N3 N 0.6706(4) 0.3658(4) 0.8679(3) 0.0393(8) Uani 1 1 d . . . . .
N4 N 0.3442(4) 0.6594(3) 0.6743(2) 0.0285(7) Uani 1 1 d . . . . .
N5 N 0.6436(4) 0.7217(4) 0.5824(3) 0.0383(7) Uani 1 1 d . . . . .
N7 N 0.1298(4) 0.6865(4) 0.5101(3) 0.0432(8) Uani 1 1 d . . . . .
H7A H 0.1205 0.7062 0.4336 0.052 Uiso 1 1 calc R U . . .
H7B H 0.0219 0.6634 0.5558 0.052 Uiso 1 1 calc R U . . .
N8 N 0.1841(4) 0.6299(4) 0.7629(3) 0.0336(7) Uani 1 1 d D . . . .
H8B H 0.176(5) 0.711(3) 0.818(2) 0.040 Uiso 1 1 d D U . . .
H8A H 0.210(5) 0.520(3) 0.785(3) 0.040 Uiso 1 1 d D U . . .
O1 O 0.6006(4) 0.3309(3) 0.7730(3) 0.0538(7) Uani 1 1 d . . . . .
O2 O 0.7214(4) 0.2616(3) 0.9469(2) 0.0540(7) Uani 1 1 d . . . . .
O3 O 0.8874(4) 0.7314(3) 0.2562(3) 0.0605(8) Uani 1 1 d . . . . .
O4 O 1.0073(4) 0.9735(3) 0.3285(2) 0.0636(8) Uani 1 1 d . . . . .
O5 O 0.8537(4) 0.9899(3) 0.1447(2) 0.0543(8) Uani 1 1 d . . . . .
O6 O 0.6494(4) 0.9564(3) 0.3258(3) 0.0611(8) Uani 1 1 d . . . . .

loop_
_atom_site_aniso_label
_atom_site_aniso_U_11
_atom_site_aniso_U_22
_atom_site_aniso_U_33
_atom_site_aniso_U_23
_atom_site_aniso_U_13
_atom_site_aniso_U_12
C1 0.0270(19) 0.037(2) 0.030(2) -0.0018(17) -0.0032(16) -0.0046(16)
C2 0.0223(18) 0.037(2) 0.029(2) 0.0008(17) -0.0019(15) -0.0069(16)
C3 0.034(2) 0.042(2) 0.036(2) 0.0038(18) -0.0039(18) -0.0086(17)
C4 0.0270(19) 0.0288(19) 0.030(2) -0.0013(16) -0.0028(16) -0.0014(15)
N6 0.0383(18) 0.057(2) 0.0202(16) 0.0045(14) -0.0025(14) -0.0055(15)
C6 0.034(2) 0.0274(19) 0.028(2) -0.0007(15) -0.0033(18) 0.0005(16)
Cl1 0.0452(6) 0.0311(5) 0.0361(6) 0.0018(4) -0.0052(4) -0.0071(4)
N1 0.0316(17) 0.049(2) 0.0322(18) -0.0007(15) -0.0055(14) -0.0048(14)
N2 0.0414(19) 0.051(2) 0.0371(19) -0.0101(16) -0.0077(15) -0.0138(16)
N3 0.0331(18) 0.042(2) 0.042(2) 0.0010(17) -0.0016(16) 0.0012(15)
N4 0.0287(17) 0.0301(16) 0.0268(17) 0.0004(13) -0.0030(13) -0.0033(12)
N5 0.0329(17) 0.052(2) 0.0300(18) 0.0040(15) -0.0023(15) -0.0072(14)
N7 0.0392(19) 0.059(2) 0.0330(18) 0.0030(15) -0.0109(15) -0.0076(16)
N8 0.0320(16) 0.0316(17) 0.0364(19) 0.0021(14) 0.0028(14) -0.0053(15)
O1 0.0615(18) 0.0465(17) 0.0565(19) -0.0094(14) -0.0201(15) -0.0054(14)
O2 0.0612(19) 0.0442(16) 0.0530(18) 0.0140(14) -0.0045(14) 0.0055(14)
O3 0.0679(19) 0.0254(15) 0.087(2) -0.0027(14) -0.0024(16) -0.0020(13)
O4 0.074(2) 0.0651(19) 0.0606(19) 0.0078(15) -0.0347(16) -0.0299(16)
O5 0.083(2) 0.0534(17) 0.0298(15) 0.0089(13) -0.0098(14) -0.0202(15)
O6 0.0548(18) 0.0488(17) 0.073(2) 0.0054(14) 0.0238(15) 0.0004(14)

loop_
_atom_type_symbol
_atom_type_description
_atom_type_scat_dispersion_real
_atom_type_scat_dispersion_imag
_atom_type_scat_source
C C 0.0033 0.0016 'International Tables Vol C Tables 4.2.6.8 and 6.1.1.4'
H H 0.0000 0.0000 'International Tables Vol C Tables 4.2.6.8 and 6.1.1.4'
N N 0.0061 0.0033 'International Tables Vol C Tables 4.2.6.8 and 6.1.1.4'
O O 0.0106 0.0060 'International Tables Vol C Tables 4.2.6.8 and 6.1.1.4'
Cl Cl 0.1484 0.1585 'International Tables Vol C Tables 4.2.6.8 and 6.1.1.4'

loop_
_geom_angle_atom_site_label_1
_geom_angle_atom_site_label_2
_geom_angle_atom_site_label_3
_geom_angle
_geom_angle_site_symmetry_1
_geom_angle_site_symmetry_3
_geom_angle_publ_flag
N1 C1 C2 113.7(3) . . ?
N1 C1 N3 119.1(3) . . ?
C2 C1 N3 127.2(3) . . ?
C3 C2 C1 103.6(3) . . ?
C3 C2 C4 125.3(3) . . ?
C1 C2 C4 131.1(3) . . ?
N2 C3 C2 106.4(3) . . ?
N2 C3 H3 126.8 . . ?
C2 C3 H3 126.8 . . ?
N5 C4 N4 110.8(3) . . ?
N5 C4 C2 125.8(3) . . ?
N4 C4 C2 123.2(3) . . ?
C6 N6 N5 112.2(3) . . ?
C6 N6 H6 123.9 . . ?
N5 N6 H6 123.9 . . ?
N7 C6 N6 128.9(3) . . ?
N7 C6 N4 125.5(3) . . ?
N6 C6 N4 105.6(3) . . ?
O6 Cl1 O4 110.00(18) . . ?
O6 Cl1 O3 108.96(16) . . ?
O4 Cl1 O3 110.02(17) . . ?
O6 Cl1 O5 108.82(17) . . ?
O4 Cl1 O5 108.93(16) . . ?
O3 Cl1 O5 110.10(16) . . ?
C1 N1 N2 102.3(3) . . ?
C3 N2 N1 114.0(3) . . ?
C3 N2 H2 123.0 . . ?
N1 N2 H2 123.0 . . ?
O2 N3 O1 124.3(3) . . ?
O2 N3 C1 119.7(3) . . ?
O1 N3 C1 116.0(3) . . ?
C6 N4 C4 107.2(3) . . ?
C6 N4 N8 122.3(3) . . ?
C4 N4 N8 130.1(3) . . ?
C4 N5 N6 104.2(3) . . ?
C6 N7 H7A 120.0 . . ?
C6 N7 H7B 120.0 . . ?
H7A N7 H7B 120.0 . . ?
N4 N8 H8B 108(2) . . ?
N4 N8 H8A 105(2) . . ?
H8B N8 H8A 121(3) . . ?

loop_
_geom_bond_atom_site_label_1
_geom_bond_atom_site_label_2
_geom_bond_distance
_geom_bond_site_symmetry_2
_geom_bond_publ_flag
C1 N1 1.324(4) . ?
C1 C2 1.393(4) . ?
C1 N3 1.440(4) . ?
C2 C3 1.369(4) . ?
C2 C4 1.454(4) . ?
C3 N2 1.341(4) . ?
C3 H3 0.9300 . ?
C4 N5 1.294(4) . ?
C4 N4 1.386(4) . ?
N6 C6 1.321(4) . ?
N6 N5 1.384(4) . ?
N6 H6 0.8600 . ?
C6 N7 1.314(4) . ?
C6 N4 1.346(4) . ?
Cl1 O6 1.426(3) . ?
Cl1 O4 1.426(3) . ?
Cl1 O3 1.431(2) . ?
Cl1 O5 1.435(2) . ?
N1 N2 1.340(4) . ?
N2 H2 0.8600 . ?
N3 O2 1.219(4) . ?
N3 O1 1.229(4) . ?
N4 N8 1.397(4) . ?
N7 H7A 0.8600 . ?
N7 H7B 0.8600 . ?
N8 H8B 0.897(18) . ?
N8 H8A 0.893(18) . ?

loop_
_geom_torsion_atom_site_label_1
_geom_torsion_atom_site_label_2
_geom_torsion_atom_site_label_3
_geom_torsion_atom_site_label_4
_geom_torsion
_geom_torsion_site_symmetry_1
_geom_torsion_site_symmetry_2
_geom_torsion_site_symmetry_3
_geom_torsion_site_symmetry_4
_geom_torsion_publ_flag
N1 C1 C2 C3 0.4(4) . . . . ?
N3 C1 C2 C3 -178.8(3) . . . . ?
N1 C1 C2 C4 -178.8(3) . . . . ?
N3 C1 C2 C4 2.0(6) . . . . ?
C1 C2 C3 N2 -0.1(4) . . . . ?
C4 C2 C3 N2 179.2(3) . . . . ?
C3 C2 C4 N5 66.3(5) . . . . ?
C1 C2 C4 N5 -114.7(4) . . . . ?
C3 C2 C4 N4 -107.6(4) . . . . ?
C1 C2 C4 N4 71.4(5) . . . . ?
N5 N6 C6 N7 179.0(3) . . . . ?
N5 N6 C6 N4 -2.5(4) . . . . ?
C2 C1 N1 N2 -0.6(4) . . . . ?
N3 C1 N1 N2 178.7(3) . . . . ?
C2 C3 N2 N1 -0.3(4) . . . . ?
C1 N1 N2 C3 0.6(4) . . . . ?
N1 C1 N3 O2 0.9(5) . . . . ?
C2 C1 N3 O2 -180.0(3) . . . . ?
N1 C1 N3 O1 -179.3(3) . . . . ?
C2 C1 N3 O1 -0.2(5) . . . . ?
N7 C6 N4 C4 -178.8(3) . . . . ?
N6 C6 N4 C4 2.6(3) . . . . ?
N7 C6 N4 N8 -5.8(5) . . . . ?
N6 C6 N4 N8 175.7(3) . . . . ?
N5 C4 N4 C6 -1.9(4) . . . . ?
C2 C4 N4 C6 172.8(3) . . . . ?
N5 C4 N4 N8 -174.2(3) . . . . ?
C2 C4 N4 N8 0.5(5) . . . . ?
N4 C4 N5 N6 0.4(3) . . . . ?
C2 C4 N5 N6 -174.2(3) . . . . ?
C6 N6 N5 C4 1.3(4) . . . . ?
